data_7022022
loop_
_publ_author_name
'Zhou, Qi'
'Yang, Fen'
'Liu, Dan'
'Peng, Yu'
'Li, Guanghua'
'Shi, Zhan'
'Feng, Shouhua'

_publ_section_title
;
 Synthesis, structures, and magnetic properties of a family of 3d-4f
 [Na2Fe6Ln2] complexes (Ln = Y, Gd and Dy): effect of ligands on the
 connection of inorganic subunits.
;
_journal_issue 4
_journal_name_full 'Dalton transactions (Cambridge, England : 2003)'
_journal_page_first 1039
_journal_page_last 1046
_journal_paper_doi 10.1039/c2dt31050c
_journal_volume 42
_journal_year 2013
_chemical_formula_moiety 'C88 H143 Dy2 Fe6 N17 Na2 O37'
_chemical_formula_sum 'C88 H143 Dy2 Fe6 N17 Na2 O37'
_chemical_formula_weight 2737.27
_chemical_melting_point ?
_chemical_name_systematic
;
?
;
_space_group_IT_number 14
_symmetry_cell_setting monoclinic
_symmetry_space_group_name_Hall '-P 2ybc'
_symmetry_space_group_name_H-M 'P 1 21/c 1'
_atom_sites_solution_hydrogens geom
_atom_sites_solution_primary direct
_atom_sites_solution_secondary difmap
_audit_creation_method SHELXL-97
_cell_angle_alpha 90.00
_cell_angle_beta 114.04(3)
_cell_angle_gamma 90.00
_cell_formula_units_Z 2
_cell_length_a 12.408(3)
_cell_length_b 41.897(8)
_cell_length_c 13.420(3)
_cell_measurement_reflns_used 11112
_cell_measurement_temperature 293(2)
_cell_measurement_theta_max 25.00
_cell_measurement_theta_min 3.06
_cell_volume 6371(3)
_computing_cell_refinement 'Bruker SMART'
_computing_data_collection 'Bruker SMART'
_computing_data_reduction 'Bruker SAINT'
_computing_molecular_graphics 'Diamond 3.0'
_computing_publication_material SHELXL
_computing_structure_refinement 'SHELXL-97 (Sheldrick, 1997)'
_computing_structure_solution 'SHELXS-97 (Sheldrick, 1990)'
_diffrn_ambient_temperature 293(2)
_diffrn_detector_area_resol_mean 9.00cm
_diffrn_measured_fraction_theta_full 0.992
_diffrn_measured_fraction_theta_max 0.992
_diffrn_measurement_device_type 'CCD area detector'
_diffrn_measurement_method 'phi and omega scans'
_diffrn_radiation_monochromator graphite
_diffrn_radiation_source 'fine-focus sealed tube'
_diffrn_radiation_type MoK\a
_diffrn_radiation_wavelength 0.71073
_diffrn_reflns_av_R_equivalents 0.0728
_diffrn_reflns_av_sigmaI/netI 0.0614
_diffrn_reflns_limit_h_max 14
_diffrn_reflns_limit_h_min -14
_diffrn_reflns_limit_k_max 49
_diffrn_reflns_limit_k_min -49
_diffrn_reflns_limit_l_max 15
_diffrn_reflns_limit_l_min -15
_diffrn_reflns_number 47736
_diffrn_reflns_theta_full 25.00
_diffrn_reflns_theta_max 25.00
_diffrn_reflns_theta_min 3.06
_diffrn_standards_decay_% none
_diffrn_standards_interval_count none
_diffrn_standards_interval_time none
_diffrn_standards_number none
_exptl_absorpt_coefficient_mu 1.903
_exptl_absorpt_correction_T_max 0.4281
_exptl_absorpt_correction_T_min 0.3175
_exptl_absorpt_correction_type empirical
_exptl_absorpt_process_details SADABS
_exptl_crystal_colour 'black brown'
_exptl_crystal_density_diffrn 1.427
_exptl_crystal_density_meas ?
_exptl_crystal_density_method 'not measured'
_exptl_crystal_description block
_exptl_crystal_F_000 2792
_exptl_crystal_size_max 0.32
_exptl_crystal_size_mid 0.29
_exptl_crystal_size_min 0.27
_platon_squeeze_details
;
The Platon SQUEEZE procedure was applied to recover 108 electrons per
unit cell in one void (total volume 898 ^A^3); that is 54 electrons
per formula unit. Lattice solvent water molecules (10 electrons/H2O)
were present, and the electrons recovered by SQUEEZE have been assigned
as 5 water molecules per formula unit. These water molecules have
been included in the formula for the calculation of intensive
properties.
;
_refine_diff_density_max 1.068
_refine_diff_density_min -1.489
_refine_diff_density_rms 0.116
_refine_ls_extinction_method none
_refine_ls_goodness_of_fit_ref 1.074
_refine_ls_hydrogen_treatment constr
_refine_ls_matrix_type full
_refine_ls_number_parameters 817
_refine_ls_number_reflns 11112
_refine_ls_number_restraints 248
_refine_ls_restrained_S_all 1.116
_refine_ls_R_factor_all 0.0730
_refine_ls_R_factor_gt 0.0579
_refine_ls_shift/su_max 0.001
_refine_ls_shift/su_mean 0.000
_refine_ls_structure_factor_coef Fsqd
_refine_ls_weighting_details 'calc w=1/[\s^2^(Fo^2^)+(0.0788P)^2^+10.8699P] where P=(Fo^2^+2Fc^2^)/3'
_refine_ls_weighting_scheme calc
_refine_ls_wR_factor_gt 0.1448
_refine_ls_wR_factor_ref 0.1545
_reflns_number_gt 8688
_reflns_number_total 11112
_reflns_threshold_expression >2sigma(I)
_cod_data_source_file c2dt31050c.txt
_cod_data_source_block compound-3
_cod_depositor_comments
;
The following automatic conversions were performed:

'_chemical_melting_point' value 'not measured' was changed to '?' -
the value is undefined or not given.

Automatic conversion script
Id: cif_fix_values 1891 2012-01-12 08:04:46Z andrius 

The following automatic conversions were performed:

'_exptl_crystal_density_meas' value 'none' was changed to '?' - the
value is perceived as not measured.

Automatic conversion script
Id: cif_fix_values 3008 2015-01-20 13:52:24Z robertas 
;
_cod_original_cell_volume 6371(2)
_cod_original_sg_symbol_H-M P2(1)/c
_cod_database_code 7022022

loop_
_symmetry_equiv_pos_as_xyz
'x, y, z'
'-x, y+1/2, -z+1/2'
'-x, -y, -z'
'x, -y-1/2, z-1/2'

loop_
_atom_site_label
_atom_site_type_symbol
_atom_site_fract_x
_atom_site_fract_y
_atom_site_fract_z
_atom_site_U_iso_or_equiv
_atom_site_adp_type
_atom_site_occupancy
_atom_site_symmetry_multiplicity
_atom_site_calc_flag
_atom_site_refinement_flags
_atom_site_disorder_assembly
_atom_site_disorder_group
Dy1 Dy 0.39588(2) 0.962157(6) 0.47757(2) 0.03533(12) Uani 1 1 d . . .
Fe1 Fe 0.33540(8) 0.825505(19) 0.50063(10) 0.0510(3) Uani 1 1 d . . .
Fe2 Fe 0.26792(8) 0.85630(2) 0.70051(10) 0.0522(3) Uani 1 1 d . . .
Fe3 Fe 0.25286(7) 0.896620(18) 0.47662(8) 0.0384(2) Uani 1 1 d . . .
Na1 Na 0.448(2) 0.7905(5) 0.7640(15) 0.060(4) Uani 0.50 1 d P . 1
Na1' Na 0.4523(19) 0.7968(4) 0.7987(14) 0.055(4) Uani 0.50 1 d P . 2
C1 C 0.5641(3) 0.80623(10) 0.6004(4) 0.063(2) Uani 1 1 d G . .
C2 C 0.5911(3) 0.81931(7) 0.5181(4) 0.078(3) Uani 1 1 d GD . .
C3 C 0.7050(3) 0.81680(11) 0.5232(4) 0.081(3) Uani 1 1 d G . .
H3 H 0.7230 0.8256 0.4682 0.100 Uiso 1 1 calc . . .
C4 C 0.7918(3) 0.80120(14) 0.6105(5) 0.096(3) Uani 1 1 d GU . .
H4 H 0.8679 0.7995 0.6139 0.100 Uiso 1 1 calc . . .
C5 C 0.7648(4) 0.78812(11) 0.6928(4) 0.088(3) Uani 1 1 d GU . .
H5 H 0.8229 0.7777 0.7512 0.100 Uiso 1 1 calc . . .
C6 C 0.6509(4) 0.79063(10) 0.6877(4) 0.074(3) Uani 1 1 d G . .
C7 C 0.5179(4) 0.83758(11) 0.4188(4) 0.059(2) Uani 1 1 d GD . .
H7 H 0.5525 0.8455 0.3740 0.100 Uiso 1 1 calc . . .
C8 C 0.3455(6) 0.86143(15) 0.2878(6) 0.0518(18) Uani 1 1 d D . .
C9 C 0.2277(6) 0.85560(15) 0.2776(7) 0.0537(19) Uani 1 1 d . . .
H9A H 0.2002 0.8353 0.2411 0.100 Uiso 1 1 calc . . .
H9B H 0.1757 0.8722 0.2333 0.100 Uiso 1 1 calc . . .
C10 C 0.3729(5) 0.89704(14) 0.3139(6) 0.0474(17) Uani 1 1 d . . .
H10A H 0.4540 0.9008 0.3243 0.100 Uiso 1 1 calc . . .
H10B H 0.3228 0.9093 0.2508 0.100 Uiso 1 1 calc . . .
C11 C 0.3570(7) 0.85240(17) 0.1770(7) 0.066(2) Uani 1 1 d DU . .
H11A H 0.2932 0.8631 0.1181 0.100 Uiso 1 1 calc . A 1
H11B H 0.4301 0.8616 0.1805 0.100 Uiso 1 1 calc . B 1
C12 C 0.3556(9) 0.8176(2) 0.1443(10) 0.066(3) Uani 0.75 1 d PD . 1
H12A H 0.3628 0.8164 0.0759 0.100 Uiso 0.75 1 calc P C 1
H12B H 0.2827 0.8079 0.1372 0.100 Uiso 0.75 1 calc P D 1
H12C H 0.4204 0.8065 0.1993 0.100 Uiso 0.75 1 calc P E 1
C12' C 0.265(3) 0.8665(8) 0.077(3) 0.062(8) Uani 0.25 1 d PU . 2
H12D H 0.2781 0.8597 0.0143 0.100 Uiso 0.25 1 calc P F 2
H12E H 0.2697 0.8894 0.0819 0.100 Uiso 0.25 1 calc P G 2
H12F H 0.1886 0.8597 0.0697 0.100 Uiso 0.25 1 calc P H 2
C13 C 0.6881(16) 0.7576(5) 0.8835(14) 0.060(6) Uani 0.50 1 d PDU . 1
H13A H 0.6351 0.7540 0.9183 0.100 Uiso 0.50 1 calc P I 1
H13B H 0.7558 0.7692 0.9319 0.100 Uiso 0.50 1 calc P J 1
H13C H 0.7129 0.7374 0.8660 0.100 Uiso 0.50 1 calc P K 1
C13' C 0.7162(17) 0.7567(5) 0.8556(17) 0.066(6) Uani 0.50 1 d PDU . 2
H13D H 0.6904 0.7493 0.9100 0.100 Uiso 0.50 1 calc P L 2
H13E H 0.7877 0.7688 0.8900 0.100 Uiso 0.50 1 calc P M 2
H13F H 0.7306 0.7387 0.8184 0.100 Uiso 0.50 1 calc P N 2
C14 C 0.4647(4) 0.85814(9) 0.9370(4) 0.063(2) Uani 1 1 d G . .
C15 C 0.4544(3) 0.89031(9) 0.9570(3) 0.059(2) Uani 1 1 d G . .
C16 C 0.5258(4) 0.90348(11) 1.0574(3) 0.072(2) Uani 1 1 d G . .
H16 H 0.5189 0.9250 1.0708 0.100 Uiso 1 1 calc . . .
C17 C 0.6073(4) 0.88449(16) 1.1378(3) 0.090(3) Uani 1 1 d G . .
H17 H 0.6551 0.8933 1.2050 0.100 Uiso 1 1 calc . . .
C18 C 0.6176(4) 0.85233(15) 1.1178(4) 0.083(3) Uani 1 1 d G . .
H18 H 0.6721 0.8396 1.1716 0.100 Uiso 1 1 calc . . .
C19 C 0.5462(5) 0.83915(10) 1.0174(5) 0.074(3) Uani 1 1 d G . .
C20 C 0.3688(4) 0.91064(11) 0.8764(4) 0.0542(18) Uani 1 1 d G . .
H20 H 0.3676 0.9319 0.8960 0.100 Uiso 1 1 calc . . .
C21 C 0.2113(6) 0.92699(14) 0.7069(6) 0.0457(16) Uani 1 1 d . . .
C22 C 0.1206(6) 0.90854(16) 0.6086(6) 0.0512(18) Uani 1 1 d . . .
C23 C 0.2672(6) 0.94974(15) 0.6517(6) 0.0432(15) Uani 1 1 d . . .
H23A H 0.2108 0.9665 0.6156 0.100 Uiso 1 1 calc . . .
H23B H 0.3354 0.9597 0.7080 0.100 Uiso 1 1 calc . . .
C24 C 0.1625(7) 0.94667(18) 0.7780(7) 0.0584(19) Uani 1 1 d . . .
H24A H 0.0957 0.9590 0.7292 0.100 Uiso 1 1 calc . . .
H24B H 0.2231 0.9617 0.8208 0.100 Uiso 1 1 calc . . .
C25 C 0.1224(8) 0.9280(2) 0.8578(8) 0.075(2) Uani 1 1 d U . .
H25A H 0.0957 0.9428 0.8974 0.100 Uiso 1 1 calc . . .
H25B H 0.1876 0.9159 0.9081 0.100 Uiso 1 1 calc . . .
H25C H 0.0592 0.9137 0.8168 0.100 Uiso 1 1 calc . . .
C26 C 0.6109(18) 0.7914(5) 1.0990(17) 0.058(5) Uani 0.50 1 d PU . 1
H26A H 0.6139 0.7689 1.0873 0.100 Uiso 0.50 1 calc P O 1
H26B H 0.5698 0.7952 1.1450 0.100 Uiso 0.50 1 calc P P 1
H26C H 0.6898 0.7996 1.1336 0.100 Uiso 0.50 1 calc P Q 1
C26' C 0.613(2) 0.7810(5) 1.0643(19) 0.075(7) Uani 0.50 1 d PU . 2
H26D H 0.5958 0.7614 1.0241 0.100 Uiso 0.50 1 calc P R 2
H26E H 0.5895 0.7794 1.1239 0.100 Uiso 0.50 1 calc P S 2
H26F H 0.6963 0.7852 1.0921 0.100 Uiso 0.50 1 calc P T 2
C27 C 0.4786(5) 0.87933(15) 0.6675(6) 0.0488(17) Uani 1 1 d . . .
C28 C 0.1870(19) 0.7919(5) 0.6108(18) 0.064(5) Uani 0.50 1 d PU . 1
C28' C 0.169(2) 0.7931(5) 0.5599(17) 0.061(5) Uani 0.50 1 d PU . 2
C29 C 0.1263(5) 0.94518(14) 0.3061(5) 0.0360(14) Uani 1 1 d . . .
C30 C 0.0151(5) 0.95488(15) 0.2054(6) 0.0462(15) Uani 1 1 d DU . .
C31 C -0.0128(10) 0.9302(2) 0.1123(8) 0.098(3) Uani 1 1 d DU . .
H31A H 0.0462 0.9315 0.0832 0.100 Uiso 1 1 calc . . .
H31B H -0.0889 0.9347 0.0556 0.100 Uiso 1 1 calc . . .
H31C H -0.0128 0.9091 0.1403 0.100 Uiso 1 1 calc . . .
C32 C 0.0230(7) 0.98688(19) 0.1581(7) 0.070(2) Uani 1 1 d DU . .
H32A H 0.0789 0.9858 0.1256 0.100 Uiso 1 1 calc . . .
H32B H 0.0481 1.0026 0.2150 0.100 Uiso 1 1 calc . . .
H32C H -0.0531 0.9926 0.1036 0.100 Uiso 1 1 calc . . .
C33 C -0.0693(8) 0.9554(2) 0.2559(9) 0.086(3) Uani 1 1 d DU . .
H33A H -0.0734 0.9346 0.2842 0.100 Uiso 1 1 calc . . .
H33B H -0.1457 0.9613 0.2024 0.100 Uiso 1 1 calc . . .
H33C H -0.0442 0.9707 0.3143 0.100 Uiso 1 1 calc . . .
C34 C 0.5660(5) 0.99226(16) 0.7270(6) 0.0427(15) Uani 1 1 d . . .
C35 C 0.6462(16) 0.9856(5) 0.8456(16) 0.062(4) Uani 0.50 1 d PU U 1
C35' C 0.615(2) 0.9934(7) 0.863(2) 0.088(5) Uani 0.50 1 d PU U 2
C36 C 0.7150(19) 1.0078(5) 0.9246(17) 0.071(5) Uani 0.50 1 d PU U 1
H36A H 0.6644 1.0213 0.9443 0.100 Uiso 0.50 1 calc P V 1
H36B H 0.7596 1.0205 0.8954 0.100 Uiso 0.50 1 calc P W 1
H36C H 0.7681 0.9966 0.9882 0.100 Uiso 0.50 1 calc P X 1
C37 C 0.6064(15) 0.9587(4) 0.9046(13) 0.067(4) Uani 0.50 1 d PU U 1
H37A H 0.5681 0.9419 0.8537 0.100 Uiso 0.50 1 calc P Y 1
H37B H 0.5525 0.9674 0.9322 0.100 Uiso 0.50 1 calc P Z 1
H37C H 0.6743 0.9503 0.9640 0.100 Uiso 0.50 1 calc P A 1
C36' C 0.696(2) 1.0221(6) 0.902(2) 0.092(6) Uani 0.50 1 d PU U 2
H36D H 0.6532 1.0411 0.8695 0.100 Uiso 0.50 1 calc P B 2
H36E H 0.7608 1.0196 0.8804 0.100 Uiso 0.50 1 calc P C 2
H36F H 0.7262 1.0236 0.9798 0.100 Uiso 0.50 1 calc P D 2
C37' C 0.697(2) 0.9675(7) 0.904(2) 0.113(6) Uani 0.50 1 d PU U 2
H37D H 0.7504 0.9677 0.8679 0.100 Uiso 0.50 1 calc P E 2
H37E H 0.6552 0.9476 0.8893 0.100 Uiso 0.50 1 calc P F 2
H37F H 0.7414 0.9699 0.9808 0.100 Uiso 0.50 1 calc P G 2
C38 C 0.7417(14) 0.9649(4) 0.8192(15) 0.070(4) Uani 0.50 1 d PU U 1
H38A H 0.7018 0.9484 0.7678 0.100 Uiso 0.50 1 calc P H 1
H38B H 0.7973 0.9554 0.8854 0.100 Uiso 0.50 1 calc P I 1
H38C H 0.7827 0.9786 0.7889 0.100 Uiso 0.50 1 calc P J 1
C38' C 0.5354(16) 0.9972(5) 0.9168(16) 0.083(5) Uani 0.50 1 d PU U 2
H38D H 0.4829 1.0147 0.8844 0.100 Uiso 0.50 1 calc P K 2
H38E H 0.5803 1.0015 0.9930 0.100 Uiso 0.50 1 calc P L 2
H38F H 0.4904 0.9780 0.9088 0.100 Uiso 0.50 1 calc P M 2
C39 C 0.6442(6) 0.95698(14) 0.5058(7) 0.0506(18) Uani 1 1 d . . .
C40 C 0.7305(12) 0.9443(3) 0.4698(13) 0.051(4) Uani 0.50 1 d PD . 1
C40' C 0.7505(10) 0.9376(3) 0.5495(13) 0.040(3) Uani 0.50 1 d PD . 2
C41 C 0.7020(16) 0.9519(4) 0.3509(14) 0.076(5) Uani 0.50 1 d PDU . 1
H41A H 0.6305 0.9413 0.3050 0.100 Uiso 0.50 1 calc P N 1
H41B H 0.7655 0.9448 0.3329 0.100 Uiso 0.50 1 calc P O 1
H41C H 0.6921 0.9746 0.3396 0.100 Uiso 0.50 1 calc P P 1
C41' C 0.8014(19) 0.9374(5) 0.6734(16) 0.102(7) Uani 0.50 1 d PDU . 2
H41D H 0.7544 0.9238 0.6975 0.100 Uiso 0.50 1 calc P Q 2
H41E H 0.8010 0.9587 0.6996 0.100 Uiso 0.50 1 calc P R 2
H41F H 0.8809 0.9295 0.7014 0.100 Uiso 0.50 1 calc P S 2
C42 C 0.7269(19) 0.9038(5) 0.5085(18) 0.054(5) Uani 0.50 1 d PU . 1
H42A H 0.7787 0.8913 0.4870 0.100 Uiso 0.50 1 calc P T 1
H42B H 0.6479 0.8957 0.4731 0.100 Uiso 0.50 1 calc P U 1
H42C H 0.7522 0.9025 0.5862 0.100 Uiso 0.50 1 calc P V 1
C43 C 0.8383(11) 0.9602(3) 0.5450(12) 0.062(3) Uani 0.70 1 d PU . 1
H43A H 0.9038 0.9536 0.5293 0.100 Uiso 0.70 1 calc P W 1
H43B H 0.8530 0.9546 0.6187 0.100 Uiso 0.70 1 calc P X 1
H43C H 0.8286 0.9829 0.5362 0.100 Uiso 0.70 1 calc P Y 1
C42' C 0.734(3) 0.9089(7) 0.473(2) 0.079(9) Uani 0.50 1 d PU . 2
H42D H 0.8029 0.8956 0.5014 0.100 Uiso 0.50 1 calc P Z 2
H42E H 0.7226 0.9165 0.4018 0.100 Uiso 0.50 1 calc P A 2
H42F H 0.6663 0.8968 0.4679 0.100 Uiso 0.50 1 calc P B 2
C43' C 0.827(3) 0.9514(9) 0.493(3) 0.074(10) Uani 0.30 1 d PU . 2
H43D H 0.9044 0.9422 0.5249 0.100 Uiso 0.30 1 calc P C 2
H43E H 0.8325 0.9742 0.5027 0.100 Uiso 0.30 1 calc P D 2
H43F H 0.7910 0.9465 0.4166 0.100 Uiso 0.30 1 calc P E 2
C44 C 0.8897(13) 0.8267(4) 0.3407(12) 0.056(4) Uani 0.50 1 d P . .
C45 C 0.9497(15) 0.8553(4) 0.3439(16) 0.076(5) Uani 0.50 1 d PU . .
N1 N 0.4145(4) 0.84244(11) 0.3948(5) 0.0511(15) Uani 1 1 d D . .
N2 N 0.2917(5) 0.90240(13) 0.7776(5) 0.0492(14) Uani 1 1 d . . .
N3 N 0.2759(6) 0.78722(14) 0.3965(7) 0.072(2) Uani 1 1 d DU . .
N4 N 0.333(2) 0.7653(5) 0.390(2) 0.068(8) Uani 0.50 1 d PDU . 1
N4' N 0.332(2) 0.7706(4) 0.362(2) 0.056(6) Uani 0.50 1 d PU . 2
N5 N 0.3910(18) 0.7451(4) 0.3735(18) 0.086(7) Uani 0.50 1 d PDU . 1
N5' N 0.3862(17) 0.7531(4) 0.3333(15) 0.068(5) Uani 0.50 1 d PU . 2
N6 N 0.1557(7) 0.84379(18) 0.7570(8) 0.085(2) Uani 1 1 d DU . .
N7 N 0.0666(14) 0.8468(3) 0.7117(15) 0.097(3) Uani 0.60 1 d PU . 1
N8 N -0.0295(14) 0.8491(4) 0.6538(15) 0.109(3) Uani 0.60 1 d PU . 1
N7' N 0.1359(19) 0.8437(5) 0.8374(13) 0.099(3) Uani 0.40 1 d PDU . 2
N8' N 0.123(2) 0.8472(6) 0.9217(14) 0.110(4) Uani 0.40 1 d PDU . 2
N9 N 0.8577(14) 0.8045(4) 0.3474(13) 0.084(4) Uani 0.50 1 d PU . .
O1 O 0.4718(4) 0.80748(10) 0.6063(5) 0.0679(17) Uani 1 1 d . . .
O2 O 0.2229(3) 0.85494(9) 0.3894(4) 0.0446(11) Uani 1 1 d . . .
O3 O 0.3573(3) 0.90983(9) 0.4125(4) 0.0433(11) Uani 1 1 d . . .
O4 O 0.6230(5) 0.77737(12) 0.7756(6) 0.090(2) Uani 1 1 d D . .
O5 O 0.3964(4) 0.84291(12) 0.8371(5) 0.0663(15) Uani 1 1 d . . .
O6 O 0.1655(4) 0.88288(9) 0.5656(4) 0.0467(11) Uani 1 1 d . . .
O7 O 0.3042(3) 0.93536(9) 0.5726(4) 0.0397(10) Uani 1 1 d . . .
O8 O 0.5462(5) 0.80809(15) 0.9896(6) 0.088(2) Uani 1 1 d . . .
O9 O 0.3667(3) 0.86729(9) 0.6065(4) 0.0454(11) Uani 1 1 d . . .
O10 O 0.2625(4) 0.81672(10) 0.6093(5) 0.0612(15) Uani 1 1 d U . .
O11 O 0.1256(3) 0.91817(9) 0.3515(4) 0.0411(10) Uani 1 1 d . . .
O12 O 0.2062(3) 0.96359(9) 0.3349(4) 0.0388(10) Uani 1 1 d . . .
O13 O 0.4978(4) 0.97156(13) 0.6751(4) 0.0627(14) Uani 1 1 d . U .
O14 O 0.5807(6) 1.02124(19) 0.6908(7) 0.0381(18) Uani 0.65 1 d P . 1
O14' O 0.5840(11) 1.0069(4) 0.6529(14) 0.042(4) Uani 0.35 1 d P . 2
O15 O 0.5636(4) 0.94104(12) 0.5012(5) 0.0627(14) Uani 1 1 d . . .
O16 O 0.6389(9) 0.9855(2) 0.5243(8) 0.043(2) Uani 0.65 1 d P . 1
O16' O 0.6604(14) 0.9883(4) 0.4789(15) 0.041(4) Uani 0.35 1 d P . 2

loop_
_atom_site_aniso_label
_atom_site_aniso_U_11
_atom_site_aniso_U_22
_atom_site_aniso_U_33
_atom_site_aniso_U_23
_atom_site_aniso_U_13
_atom_site_aniso_U_12
Dy1 0.02222(17) 0.02628(17) 0.0505(2) 0.00443(11) 0.00763(13) -0.00131(9)
Fe1 0.0282(5) 0.0245(4) 0.0896(8) 0.0000(4) 0.0131(5) -0.0031(3)
Fe2 0.0360(5) 0.0382(5) 0.0763(8) 0.0153(5) 0.0168(5) -0.0072(4)
Fe3 0.0222(4) 0.0276(4) 0.0600(6) 0.0026(4) 0.0111(4) -0.0023(3)
Na1 0.057(5) 0.053(9) 0.063(9) 0.013(5) 0.016(7) 0.008(5)
Na1' 0.045(4) 0.034(6) 0.080(11) 0.017(6) 0.020(8) -0.002(4)
C1 0.051(5) 0.021(3) 0.106(7) -0.006(4) 0.022(5) -0.003(3)
C2 0.023(3) 0.037(4) 0.145(9) -0.039(5) 0.006(5) 0.003(3)
C3 0.043(5) 0.060(5) 0.142(9) -0.042(5) 0.038(5) -0.003(4)
C4 0.064(5) 0.085(6) 0.125(7) -0.027(5) 0.025(5) 0.016(5)
C5 0.045(4) 0.062(4) 0.116(7) -0.039(5) -0.008(4) 0.020(4)
C6 0.043(4) 0.036(4) 0.118(8) -0.016(4) 0.008(5) -0.002(3)
C7 0.037(4) 0.027(3) 0.114(7) -0.023(4) 0.031(4) -0.008(3)
C8 0.032(3) 0.043(4) 0.079(5) -0.005(3) 0.022(4) -0.005(3)
C9 0.037(4) 0.037(3) 0.085(6) -0.013(3) 0.023(4) -0.007(3)
C10 0.032(3) 0.029(3) 0.081(5) -0.001(3) 0.023(3) -0.001(2)
C11 0.053(4) 0.056(4) 0.094(6) -0.012(4) 0.035(4) -0.006(3)
C12 0.050(6) 0.067(6) 0.092(9) -0.035(6) 0.040(6) -0.013(5)
C12' 0.065(11) 0.068(11) 0.056(11) 0.002(9) 0.029(9) 0.005(9)
C13 0.044(8) 0.058(8) 0.070(9) -0.013(7) 0.016(7) 0.029(6)
C13' 0.056(9) 0.065(9) 0.067(9) 0.008(7) 0.015(7) 0.016(7)
C14 0.046(4) 0.071(5) 0.070(6) 0.031(4) 0.020(4) -0.010(4)
C15 0.050(4) 0.074(5) 0.053(5) 0.016(4) 0.021(4) -0.018(4)
C16 0.065(6) 0.099(6) 0.055(5) 0.012(5) 0.026(5) -0.006(5)
C17 0.044(5) 0.171(11) 0.049(5) 0.012(6) 0.013(4) -0.021(6)
C18 0.052(5) 0.111(8) 0.085(7) 0.045(6) 0.028(5) 0.011(5)
C19 0.053(5) 0.096(7) 0.068(6) 0.039(5) 0.020(5) -0.008(5)
C20 0.049(4) 0.061(4) 0.054(5) 0.012(4) 0.023(4) -0.011(3)
C21 0.043(4) 0.036(3) 0.063(5) 0.003(3) 0.027(4) -0.003(3)
C22 0.032(3) 0.048(4) 0.076(5) -0.003(3) 0.023(4) -0.001(3)
C23 0.039(4) 0.041(3) 0.051(4) -0.001(3) 0.019(3) -0.007(3)
C24 0.056(5) 0.057(4) 0.071(5) -0.005(4) 0.035(4) -0.009(3)
C25 0.070(5) 0.077(5) 0.093(6) -0.009(4) 0.050(5) -0.010(4)
C26 0.056(8) 0.054(8) 0.059(9) 0.011(7) 0.016(7) 0.021(6)
C26' 0.080(10) 0.066(10) 0.066(10) 0.015(8) 0.018(8) 0.017(8)
C27 0.018(3) 0.040(3) 0.071(5) 0.006(3) 0.001(3) -0.006(2)
C28 0.053(8) 0.054(8) 0.078(10) 0.000(8) 0.020(8) -0.026(6)
C28' 0.061(9) 0.052(8) 0.069(9) 0.001(8) 0.026(8) -0.031(6)
C29 0.025(3) 0.036(3) 0.046(4) -0.005(3) 0.013(3) 0.000(2)
C30 0.023(3) 0.052(4) 0.055(4) 0.006(3) 0.007(3) -0.003(3)
C31 0.085(6) 0.092(6) 0.080(6) -0.025(4) -0.003(5) 0.006(5)
C32 0.045(4) 0.070(5) 0.076(5) 0.025(4) 0.005(4) 0.000(3)
C33 0.050(5) 0.099(6) 0.114(7) 0.036(5) 0.038(5) 0.018(4)
C34 0.022(3) 0.057(4) 0.044(4) 0.002(3) 0.008(3) 0.000(3)
C35 0.037(6) 0.079(8) 0.050(7) 0.025(6) -0.003(5) -0.013(6)
C35' 0.060(8) 0.115(11) 0.083(10) -0.029(8) 0.021(7) -0.006(7)
C36 0.044(8) 0.083(10) 0.053(8) 0.021(8) -0.012(7) -0.016(8)
C37 0.052(7) 0.086(9) 0.050(7) 0.034(7) 0.008(6) -0.017(7)
C36' 0.066(10) 0.114(13) 0.087(12) -0.043(10) 0.021(9) -0.009(10)
C37' 0.082(11) 0.128(13) 0.103(12) -0.014(11) 0.011(10) 0.004(10)
C38 0.041(7) 0.081(9) 0.064(8) 0.011(7) -0.003(7) 0.014(6)
C38' 0.057(9) 0.119(11) 0.079(10) -0.020(9) 0.035(8) -0.010(8)
C39 0.039(4) 0.031(3) 0.075(5) -0.017(3) 0.016(4) 0.001(3)
C40 0.031(8) 0.051(8) 0.067(11) -0.029(8) 0.017(8) -0.004(6)
C40' 0.009(5) 0.047(7) 0.058(9) -0.004(7) 0.006(6) 0.008(5)
C41 0.070(8) 0.080(8) 0.091(9) -0.014(7) 0.046(7) 0.002(7)
C41' 0.078(9) 0.102(10) 0.114(11) -0.006(8) 0.027(8) 0.006(8)
C42 0.058(8) 0.038(7) 0.064(9) -0.003(7) 0.022(7) 0.029(6)
C43 0.037(5) 0.068(6) 0.073(7) -0.015(6) 0.014(5) -0.002(4)
C42' 0.074(11) 0.077(11) 0.087(12) 0.013(8) 0.035(8) 0.018(7)
C43' 0.067(13) 0.080(13) 0.079(13) -0.001(9) 0.033(10) -0.004(9)
C44 0.050(9) 0.065(9) 0.054(9) 0.012(7) 0.024(7) -0.021(7)
C45 0.054(7) 0.052(7) 0.094(9) -0.007(7) 0.002(6) -0.025(6)
N1 0.026(3) 0.029(2) 0.091(5) -0.012(3) 0.016(3) -0.005(2)
N2 0.039(3) 0.051(3) 0.058(4) 0.012(3) 0.019(3) -0.008(2)
N3 0.044(3) 0.034(3) 0.118(6) -0.006(3) 0.013(4) -0.003(3)
N4 0.064(10) 0.051(11) 0.072(11) 0.009(7) 0.010(7) -0.011(7)
N4' 0.054(8) 0.020(6) 0.068(10) -0.007(7) -0.002(6) 0.001(6)
N5 0.094(10) 0.059(9) 0.091(11) -0.013(8) 0.023(8) 0.019(7)
N5' 0.077(8) 0.035(7) 0.073(9) -0.001(7) 0.010(6) 0.023(6)
N6 0.060(4) 0.080(4) 0.126(6) 0.026(4) 0.048(4) -0.014(4)
N7 0.066(4) 0.087(4) 0.137(7) 0.027(5) 0.042(5) -0.017(5)
N8 0.071(6) 0.095(6) 0.149(8) 0.026(6) 0.035(6) -0.017(6)
N7' 0.070(5) 0.095(5) 0.134(7) 0.026(5) 0.044(5) -0.014(5)
N8' 0.079(6) 0.107(6) 0.141(9) 0.024(7) 0.040(7) -0.012(6)
N9 0.071(8) 0.096(8) 0.088(8) 0.004(7) 0.034(7) -0.033(7)
O1 0.025(2) 0.030(2) 0.132(5) 0.005(3) 0.015(3) 0.0021(18)
O2 0.025(2) 0.032(2) 0.072(3) -0.002(2) 0.016(2) -0.0060(16)
O3 0.018(2) 0.034(2) 0.077(3) 0.000(2) 0.019(2) 0.0001(16)
O4 0.042(3) 0.041(3) 0.132(6) -0.003(3) -0.021(3) 0.012(2)
O5 0.044(3) 0.054(3) 0.087(4) 0.032(3) 0.013(3) -0.007(2)
O6 0.026(2) 0.035(2) 0.075(3) 0.004(2) 0.017(2) -0.0028(17)
O7 0.027(2) 0.031(2) 0.054(3) 0.0023(19) 0.009(2) -0.0063(16)
O8 0.059(4) 0.084(4) 0.106(5) 0.052(4) 0.017(4) 0.001(3)
O9 0.020(2) 0.028(2) 0.077(3) 0.008(2) 0.008(2) -0.0036(15)
O10 0.031(2) 0.034(2) 0.110(4) 0.012(2) 0.020(3) -0.0092(18)
O11 0.021(2) 0.034(2) 0.066(3) -0.001(2) 0.015(2) -0.0009(16)
O12 0.025(2) 0.035(2) 0.051(3) -0.0005(18) 0.009(2) 0.0005(16)
O13 0.031(3) 0.076(3) 0.066(4) -0.019(3) 0.005(2) -0.008(2)
O14 0.025(4) 0.042(5) 0.044(5) -0.002(3) 0.012(3) -0.001(3)
O14' 0.016(6) 0.047(9) 0.063(11) 0.003(7) 0.015(7) 0.003(6)
O15 0.022(2) 0.068(3) 0.092(4) -0.012(3) 0.017(2) -0.003(2)
O16 0.040(5) 0.029(4) 0.053(6) 0.004(4) 0.010(4) 0.002(3)
O16' 0.021(7) 0.026(7) 0.057(12) 0.010(8) -0.003(7) -0.003(5)

loop_
_atom_type_symbol
_atom_type_description
_atom_type_scat_dispersion_real
_atom_type_scat_dispersion_imag
_atom_type_scat_source
C C 0.0033 0.0016 'International Tables Vol C Tables 4.2.6.8 and 6.1.1.4'
H H 0.0000 0.0000 'International Tables Vol C Tables 4.2.6.8 and 6.1.1.4'
N N 0.0061 0.0033 'International Tables Vol C Tables 4.2.6.8 and 6.1.1.4'
O O 0.0106 0.0060 'International Tables Vol C Tables 4.2.6.8 and 6.1.1.4'
Na Na 0.0362 0.0249 'International Tables Vol C Tables 4.2.6.8 and 6.1.1.4'
Fe Fe 0.3463 0.8444 'International Tables Vol C Tables 4.2.6.8 and 6.1.1.4'
Dy Dy -0.1892 4.4098 'International Tables Vol C Tables 4.2.6.8 and 6.1.1.4'

loop_
_geom_angle_atom_site_label_1
_geom_angle_atom_site_label_2
_geom_angle_atom_site_label_3
_geom_angle
_geom_angle_site_symmetry_1
_geom_angle_site_symmetry_3
O15 Dy1 O16 125.0(3) . 3_676
O15 Dy1 O14' 86.9(4) . 3_676
O16 Dy1 O14' 60.8(5) 3_676 3_676
O15 Dy1 O7 112.33(18) . .
O16 Dy1 O7 110.3(3) 3_676 .
O14' Dy1 O7 159.0(3) 3_676 .
O15 Dy1 O3 73.09(16) . .
O16 Dy1 O3 155.2(3) 3_676 .
O14' Dy1 O3 108.5(4) 3_676 .
O7 Dy1 O3 71.29(15) . .
O15 Dy1 O16' 134.0(4) . 3_676
O16 Dy1 O16' 19.2(4) 3_676 3_676
O14' Dy1 O16' 79.9(6) 3_676 3_676
O7 Dy1 O16' 91.6(4) . 3_676
O3 Dy1 O16' 152.8(4) . 3_676
O15 Dy1 O12 135.51(18) . .
O16 Dy1 O12 80.9(3) 3_676 .
O14' Dy1 O12 75.3(4) 3_676 .
O7 Dy1 O12 84.71(15) . .
O3 Dy1 O12 74.63(14) . .
O16' Dy1 O12 83.1(4) 3_676 .
O15 Dy1 O13 82.3(2) . .
O16 Dy1 O13 82.4(3) 3_676 .
O14' Dy1 O13 124.7(4) 3_676 .
O7 Dy1 O13 68.68(16) . .
O3 Dy1 O13 119.36(18) . .
O16' Dy1 O13 70.3(4) 3_676 .
O12 Dy1 O13 141.05(16) . .
O15 Dy1 O14 77.7(2) . 3_676
O16 Dy1 O14 79.0(3) 3_676 3_676
O14' Dy1 O14 18.6(3) 3_676 3_676
O7 Dy1 O14 154.1(2) . 3_676
O3 Dy1 O14 90.3(2) . 3_676
O16' Dy1 O14 97.8(5) 3_676 3_676
O12 Dy1 O14 72.7(2) . 3_676
O13 Dy1 O14 137.2(2) . 3_676
O15 Dy1 C39 20.02(18) . .
O16 Dy1 C39 105.1(3) 3_676 .
O14' Dy1 C39 72.8(4) 3_676 .
O7 Dy1 C39 127.90(18) . .
O3 Dy1 C39 91.33(15) . .
O16' Dy1 C39 115.8(4) 3_676 .
O12 Dy1 C39 138.7(2) . .
O13 Dy1 C39 79.7(2) . .
O14 Dy1 C39 68.7(2) 3_676 .
O15 Dy1 Fe3 98.35(14) . .
O16 Dy1 Fe3 136.3(3) 3_676 .
O14' Dy1 Fe3 135.0(4) 3_676 .
O7 Dy1 Fe3 37.51(10) . .
O3 Dy1 Fe3 35.06(11) . .
O16' Dy1 Fe3 122.0(4) 3_676 .
O12 Dy1 Fe3 69.92(9) . .
O13 Dy1 Fe3 100.30(13) . .
O14 Dy1 Fe3 119.66(18) 3_676 .
C39 Dy1 Fe3 118.37(12) . .
O15 Dy1 Dy1 77.13(14) . 3_676
O16 Dy1 Dy1 47.9(3) 3_676 3_676
O14' Dy1 Dy1 52.7(4) 3_676 3_676
O7 Dy1 Dy1 137.52(10) . 3_676
O3 Dy1 Dy1 145.70(10) . 3_676
O16' Dy1 Dy1 59.8(4) 3_676 3_676
O12 Dy1 Dy1 118.39(9) . 3_676
O13 Dy1 Dy1 72.07(13) . 3_676
O14 Dy1 Dy1 66.82(18) 3_676 3_676
C39 Dy1 Dy1 57.32(12) . 3_676
Fe3 Dy1 Dy1 171.46(2) . 3_676
O1 Fe1 O2 163.12(18) . .
O1 Fe1 O10 85.0(2) . .
O2 Fe1 O10 105.47(19) . .
O1 Fe1 N3 99.4(2) . .
O2 Fe1 N3 91.5(2) . .
O10 Fe1 N3 101.8(3) . .
O1 Fe1 N1 96.8(2) . .
O2 Fe1 N1 70.79(19) . .
O10 Fe1 N1 170.93(19) . .
N3 Fe1 N1 86.7(3) . .
O1 Fe1 O9 88.0(2) . .
O2 Fe1 O9 82.90(17) . .
O10 Fe1 O9 72.12(18) . .
N3 Fe1 O9 170.1(2) . .
N1 Fe1 O9 99.02(18) . .
O1 Fe1 Na1 37.7(4) . .
O2 Fe1 Na1 150.5(4) . .
O10 Fe1 Na1 47.3(4) . .
N3 Fe1 Na1 103.9(3) . .
N1 Fe1 Na1 134.0(4) . .
O9 Fe1 Na1 77.9(3) . .
N6 Fe2 O5 89.9(3) . .
N6 Fe2 O10 99.4(3) . .
O5 Fe2 O10 98.3(2) . .
N6 Fe2 O6 102.0(3) . .
O5 Fe2 O6 162.04(18) . .
O10 Fe2 O6 93.1(2) . .
N6 Fe2 O9 168.4(3) . .
O5 Fe2 O9 99.8(2) . .
O10 Fe2 O9 73.03(18) . .
O6 Fe2 O9 70.23(16) . .
N6 Fe2 N2 92.0(3) . .
O5 Fe2 N2 84.7(2) . .
O10 Fe2 N2 168.2(2) . .
O6 Fe2 N2 81.5(2) . .
O9 Fe2 N2 95.23(18) . .
N6 Fe2 Na1' 97.7(4) . .
O5 Fe2 Na1' 40.2(3) . .
O10 Fe2 Na1' 58.1(3) . .
O6 Fe2 Na1' 147.5(3) . .
O9 Fe2 Na1' 85.8(3) . .
N2 Fe2 Na1' 123.6(3) . .
N6 Fe2 Na1 100.8(5) . .
O5 Fe2 Na1 48.5(3) . .
O10 Fe2 Na1 50.0(3) . .
O6 Fe2 Na1 139.3(3) . .
O9 Fe2 Na1 81.3(4) . .
N2 Fe2 Na1 130.8(3) . .
Na1' Fe2 Na1 8.5(5) . .
O3 Fe3 O11 86.49(18) . .
O3 Fe3 O6 171.1(2) . .
O11 Fe3 O6 101.41(18) . .
O3 Fe3 O7 87.63(18) . .
O11 Fe3 O7 96.31(17) . .
O6 Fe3 O7 87.53(18) . .
O3 Fe3 O2 89.33(18) . .
O11 Fe3 O2 90.43(18) . .
O6 Fe3 O2 94.55(18) . .
O7 Fe3 O2 172.43(17) . .
O3 Fe3 O9 101.00(17) . .
O11 Fe3 O9 170.05(15) . .
O6 Fe3 O9 71.64(17) . .
O7 Fe3 O9 90.58(17) . .
O2 Fe3 O9 83.19(18) . .
O3 Fe3 Dy1 44.74(12) . .
O11 Fe3 Dy1 82.24(11) . .
O6 Fe3 Dy1 131.79(13) . .
O7 Fe3 Dy1 44.62(12) . .
O2 Fe3 Dy1 133.65(13) . .
O9 Fe3 Dy1 107.68(11) . .
O4 Na1 O1 69.8(7) . .
O4 Na1 N5 109.5(12) . 4_576
O1 Na1 N5 156.0(9) . 4_576
O4 Na1 O5 125.3(9) . .
O1 Na1 O5 102.9(9) . .
N5 Na1 O5 96.7(9) 4_576 .
O4 Na1 O10 133.3(9) . .
O1 Na1 O10 63.6(6) . .
N5 Na1 O10 111.3(11) 4_576 .
O5 Na1 O10 70.9(6) . .
O4 Na1 O8 90.4(8) . .
O1 Na1 O8 135.6(9) . .
N5 Na1 O8 67.4(7) 4_576 .
O5 Na1 O8 56.3(3) . .
O10 Na1 O8 125.9(7) . .
O4 Na1 Fe2 138.4(9) . .
O1 Na1 Fe2 80.9(7) . .
N5 Na1 Fe2 109.2(10) 4_576 .
O5 Na1 Fe2 34.5(3) . .
O10 Na1 Fe2 36.5(3) . .
O8 Na1 Fe2 90.5(5) . .
O4 Na1 Fe1 98.7(7) . .
O1 Na1 Fe1 28.9(3) . .
N5 Na1 Fe1 140.8(10) 4_576 .
O5 Na1 Fe1 88.2(7) . .
O10 Na1 Fe1 34.7(3) . .
O8 Na1 Fe1 140.6(7) . .
Fe2 Na1 Fe1 57.8(4) . .
O5 Na1' N5' 124.6(10) . 4_576
O5 Na1' O8 68.6(4) . .
N5' Na1' O8 91.2(8) 4_576 .
O5 Na1' O4 135.3(8) . .
N5' Na1' O4 97.0(9) 4_576 .
O8 Na1' O4 97.7(8) . .
O5 Na1' O1 103.7(8) . .
N5' Na1' O1 120.3(7) 4_576 .
O8 Na1' O1 142.2(8) . .
O4 Na1' O1 60.7(4) . .
O5 Na1' O10 73.7(7) . .
N5' Na1' O10 102.2(8) 4_576 .
O8 Na1' O10 141.0(8) . .
O4 Na1' O10 116.3(7) . .
O1 Na1' O10 57.1(4) . .
O5 Na1' Fe2 35.4(4) . .
N5' Na1' Fe2 120.8(9) 4_576 .
O8 Na1' Fe2 103.7(6) . .
O4 Na1' Fe2 135.5(8) . .
O1 Na1' Fe2 79.1(5) . .
O10 Na1' Fe2 38.4(3) . .
O1 C1 C2 126.2(4) . .
O1 C1 C6 113.8(4) . .
C2 C1 C6 120.0 . .
C3 C2 C1 120.0 . .
C3 C2 C7 108.8 . .
C1 C2 C7 131.2 . .
C4 C3 C2 120.0 . .
C4 C3 H3 120.0 . .
C2 C3 H3 120.0 . .
C3 C4 C5 120.0 . .
C3 C4 H4 120.0 . .
C5 C4 H4 120.0 . .
C6 C5 C4 120.0 . .
C6 C5 H5 120.0 . .
C4 C5 H5 120.0 . .
C5 C6 C1 120.0 . .
C5 C6 O4 120.0(3) . .
C1 C6 O4 120.0(3) . .
N1 C7 C2 121.5(4) . .
N1 C7 H7 119.2 . .
C2 C7 H7 119.2 . .
C9 C8 C10 108.0(5) . .
C9 C8 N1 99.0(6) . .
C10 C8 N1 107.3(6) . .
C9 C8 C11 110.2(6) . .
C10 C8 C11 110.3(6) . .
N1 C8 C11 120.9(6) . .
C8 C9 O2 110.8(6) . .
C8 C9 H9A 109.5 . .
O2 C9 H9A 109.5 . .
C8 C9 H9B 109.5 . .
O2 C9 H9B 109.5 . .
H9A C9 H9B 108.1 . .
O3 C10 C8 116.6(5) . .
O3 C10 H10A 108.1 . .
C8 C10 H10A 108.1 . .
O3 C10 H10B 108.1 . .
C8 C10 H10B 108.1 . .
H10A C10 H10B 107.3 . .
C12' C11 C12 101.9(14) . .
C12' C11 C8 115.0(13) . .
C12 C11 C8 120.1(7) . .
C12' C11 H11A 7.7 . .
C12 C11 H11A 107.3 . .
C8 C11 H11A 107.3 . .
C12' C11 H11B 103.9 . .
C12 C11 H11B 107.3 . .
C8 C11 H11B 107.3 . .
H11A C11 H11B 106.9 . .
C11 C12 H12A 109.5 . .
C11 C12 H12B 109.5 . .
H12A C12 H12B 109.5 . .
C11 C12 H12C 109.5 . .
H12A C12 H12C 109.5 . .
H12B C12 H12C 109.5 . .
C11 C12' H12D 109.5 . .
C11 C12' H12E 109.5 . .
H12D C12' H12E 109.5 . .
C11 C12' H12F 109.5 . .
H12D C12' H12F 109.5 . .
H12E C12' H12F 109.5 . .
O4 C13 H13A 109.5 . .
O4 C13 H13B 109.5 . .
H13A C13 H13B 109.5 . .
O4 C13 H13C 109.5 . .
H13A C13 H13C 109.5 . .
H13B C13 H13C 109.5 . .
O4 C13' H13D 109.5 . .
O4 C13' H13E 109.5 . .
H13D C13' H13E 109.5 . .
O4 C13' H13F 109.5 . .
H13D C13' H13F 109.5 . .
H13E C13' H13F 109.5 . .
C15 C14 C19 120.0 . .
C15 C14 O5 123.7(3) . .
C19 C14 O5 116.3(3) . .
C16 C15 C14 120.0 . .
C16 C15 C20 118.4 . .
C14 C15 C20 121.6 . .
C15 C16 C17 120.0 . .
C15 C16 H16 120.0 . .
C17 C16 H16 120.0 . .
C18 C17 C16 120.0 . .
C18 C17 H17 120.0 . .
C16 C17 H17 120.0 . .
C17 C18 C19 120.0 . .
C17 C18 H18 120.0 . .
C19 C18 H18 120.0 . .
O8 C19 C18 125.3(4) . .
O8 C19 C14 114.7(4) . .
C18 C19 C14 120.0 . .
N2 C20 C15 127.3(4) . .
N2 C20 H20 116.4 . .
C15 C20 H20 116.4 . .
N2 C21 C23 115.0(5) . .
N2 C21 C22 105.4(5) . .
C23 C21 C22 102.4(6) . .
N2 C21 C24 107.7(6) . .
C23 C21 C24 109.3(5) . .
C22 C21 C24 117.2(6) . .
O6 C22 C21 116.8(5) . .
O7 C23 C21 115.8(5) . .
O7 C23 H23A 108.3 . .
C21 C23 H23A 108.3 . .
O7 C23 H23B 108.3 . .
C21 C23 H23B 108.3 . .
H23A C23 H23B 107.4 . .
C21 C24 C25 117.8(6) . .
C21 C24 H24A 107.9 . .
C25 C24 H24A 107.9 . .
C21 C24 H24B 107.9 . .
C25 C24 H24B 107.9 . .
H24A C24 H24B 107.2 . .
C24 C25 H25A 109.5 . .
C24 C25 H25B 109.5 . .
H25A C25 H25B 109.5 . .
C24 C25 H25C 109.5 . .
H25A C25 H25C 109.5 . .
H25B C25 H25C 109.5 . .
O8 C26 H26A 109.5 . .
O8 C26 H26B 109.5 . .
H26A C26 H26B 109.5 . .
O8 C26 H26C 109.5 . .
H26A C26 H26C 109.5 . .
H26B C26 H26C 109.5 . .
O8 C26' H26D 109.5 . .
O8 C26' H26E 109.5 . .
H26D C26' H26E 109.5 . .
O8 C26' H26F 109.5 . .
H26D C26' H26F 109.5 . .
H26E C26' H26F 109.5 . .
O12 C29 O11 125.6(6) . .
O12 C29 C30 116.4(5) . .
O11 C29 C30 118.1(5) . .
C33 C30 C32 111.4(7) . .
C33 C30 C29 98.8(6) . .
C32 C30 C29 114.6(5) . .
C33 C30 C31 114.7(8) . .
C32 C30 C31 106.6(7) . .
C29 C30 C31 110.9(6) . .
C30 C31 H31A 109.5 . .
C30 C31 H31B 109.5 . .
H31A C31 H31B 109.5 . .
C30 C31 H31C 109.5 . .
H31A C31 H31C 109.5 . .
H31B C31 H31C 109.5 . .
C30 C32 H32A 109.5 . .
C30 C32 H32B 109.5 . .
H32A C32 H32B 109.5 . .
C30 C32 H32C 109.5 . .
H32A C32 H32C 109.5 . .
H32B C32 H32C 109.5 . .
C30 C33 H33A 109.5 . .
C30 C33 H33B 109.5 . .
H33A C33 H33B 109.5 . .
C30 C33 H33C 109.5 . .
H33A C33 H33C 109.5 . .
H33B C33 H33C 109.5 . .
O13 C34 O14' 101.6(9) . .
O13 C34 O14 127.1(7) . .
O14' C34 O14 35.5(6) . .
O13 C34 C35 118.4(9) . .
O14' C34 C35 131.6(11) . .
O14 C34 C35 114.6(9) . .
O13 C34 C35' 120.2(11) . .
O14' C34 C35' 138.0(13) . .
O14 C34 C35' 109.0(11) . .
C35 C34 C35' 21.8(10) . .
C36 C35 C34 127.3(16) . .
C36 C35 C37 108.3(17) . .
C34 C35 C37 117.0(13) . .
C36 C35 C38 104.2(16) . .
C34 C35 C38 95.4(14) . .
C37 C35 C38 97.7(15) . .
C37' C35' C38' 115(3) . .
C37' C35' C36' 101(2) . .
C38' C35' C36' 103.6(19) . .
C37' C35' C34 106.1(19) . .
C38' C35' C34 122.0(18) . .
C36' C35' C34 107(2) . .
C35 C36 H36A 109.5 . .
C35 C36 H36B 109.5 . .
H36A C36 H36B 109.5 . .
C35 C36 H36C 109.5 . .
H36A C36 H36C 109.5 . .
H36B C36 H36C 109.5 . .
C35 C37 H37A 109.5 . .
C35 C37 H37B 109.5 . .
H37A C37 H37B 109.5 . .
C35 C37 H37C 109.5 . .
H37A C37 H37C 109.5 . .
H37B C37 H37C 109.5 . .
C35' C36' H36D 109.5 . .
C35' C36' H36E 109.5 . .
H36D C36' H36E 109.5 . .
C35' C36' H36F 109.5 . .
H36D C36' H36F 109.5 . .
H36E C36' H36F 109.5 . .
C35' C37' H37D 109.5 . .
C35' C37' H37E 109.5 . .
H37D C37' H37E 109.5 . .
C35' C37' H37F 109.5 . .
H37D C37' H37F 109.5 . .
H37E C37' H37F 109.5 . .
C35 C38 H38A 109.5 . .
C35 C38 H38B 109.5 . .
H38A C38 H38B 109.5 . .
C35 C38 H38C 109.5 . .
H38A C38 H38C 109.5 . .
H38B C38 H38C 109.5 . .
C35' C38' H38D 109.5 . .
C35' C38' H38E 109.5 . .
H38D C38' H38E 109.5 . .
C35' C38' H38F 109.5 . .
H38D C38' H38F 109.5 . .
H38E C38' H38F 109.5 . .
O15 C39 O16 116.5(8) . .
O15 C39 O16' 136.4(9) . .
O16 C39 O16' 33.2(7) . .
O15 C39 C40 120.1(8) . .
O16 C39 C40 122.3(9) . .
O16' C39 C40 93.1(11) . .
O15 C39 C40' 108.3(8) . .
O16 C39 C40' 125.3(9) . .
O16' C39 C40' 115.3(10) . .
C40 C39 C40' 41.8(8) . .
O15 C39 Dy1 38.7(3) . .
O16 C39 Dy1 79.4(6) . .
O16' C39 Dy1 98.7(7) . .
C40 C39 Dy1 149.4(7) . .
C40' C39 Dy1 145.1(7) . .
C39 C40 C43 101.2(10) . .
C39 C40 C41 112.7(12) . .
C43 C40 C41 112.5(14) . .
C39 C40 C42 98.2(12) . .
C43 C40 C42 111.0(13) . .
C41 C40 C42 119.0(13) . .
C39 C40' C41' 110.4(12) . .
C39 C40' C42' 108.3(14) . .
C41' C40' C42' 127.5(16) . .
C39 C40' C43' 103.2(17) . .
C41' C40' C43' 118(2) . .
C42' C40' C43' 84.7(19) . .
C40 C41 H41A 109.5 . .
C40 C41 H41B 109.5 . .
H41A C41 H41B 109.5 . .
C40 C41 H41C 109.5 . .
H41A C41 H41C 109.5 . .
H41B C41 H41C 109.5 . .
C40' C41' H41D 109.5 . .
C40' C41' H41E 109.5 . .
H41D C41' H41E 109.5 . .
C40' C41' H41F 109.5 . .
H41D C41' H41F 109.5 . .
H41E C41' H41F 109.5 . .
C40 C42 H42A 109.5 . .
C40 C42 H42B 109.5 . .
H42A C42 H42B 109.5 . .
C40 C42 H42C 109.5 . .
H42A C42 H42C 109.5 . .
H42B C42 H42C 109.5 . .
C40 C43 H43A 109.5 . .
C40 C43 H43B 109.5 . .
H43A C43 H43B 109.5 . .
C40 C43 H43C 109.5 . .
H43A C43 H43C 109.5 . .
H43B C43 H43C 109.5 . .
C40' C42' H42D 109.5 . .
C40' C42' H42E 109.5 . .
H42D C42' H42E 109.5 . .
C40' C42' H42F 109.5 . .
H42D C42' H42F 109.5 . .
H42E C42' H42F 109.5 . .
C40' C43' H43D 109.5 . .
C40' C43' H43E 109.5 . .
H43D C43' H43E 109.5 . .
C40' C43' H43F 109.5 . .
H43D C43' H43F 109.5 . .
H43E C43' H43F 109.5 . .
N9 C44 C45 171.2(19) . .
C7 N1 C8 117.2(6) . .
C7 N1 Fe1 119.4(5) . .
C8 N1 Fe1 123.4(4) . .
C20 N2 C21 118.9(5) . .
C20 N2 Fe2 128.0(4) . .
C21 N2 Fe2 113.1(4) . .
N4 N3 N4' 21(2) . .
N4 N3 Fe1 126.4(15) . .
N4' N3 Fe1 127.4(12) . .
N3 N4 N5 172(3) . .
N5' N4' N3 175(3) . .
N4 N5 Na1 156(2) . 4_575
N4' N5' Na1' 157(2) . 4_575
N7 N6 N7' 88.2(15) . .
N7 N6 Fe2 120.8(11) . .
N7' N6 Fe2 143.8(12) . .
N6 N7 N8 174(2) . .
N6 N7' N8' 172(2) . .
C1 O1 Fe1 124.7(5) . .
C1 O1 Na1 121.7(8) . .
Fe1 O1 Na1 113.4(7) . .
C1 O1 Na1' 121.3(6) . .
Fe1 O1 Na1' 112.5(5) . .
Na1 O1 Na1' 8.4(7) . .
C9 O2 Fe1 116.7(4) . .
C9 O2 Fe3 118.4(3) . .
Fe1 O2 Fe3 100.9(2) . .
C10 O3 Fe3 130.2(3) . .
C10 O3 Dy1 125.5(3) . .
Fe3 O3 Dy1 100.20(19) . .
C6 O4 C13' 115.5(10) . .
C6 O4 C13 137.5(8) . .
C13' O4 C13 22.6(9) . .
C6 O4 Na1 113.7(7) . .
C13' O4 Na1 130.8(12) . .
C13 O4 Na1 108.6(10) . .
C6 O4 Na1' 119.0(6) . .
C13' O4 Na1' 124.6(11) . .
C13 O4 Na1' 102.0(9) . .
Na1 O4 Na1' 11.8(7) . .
C14 O5 Fe2 134.7(4) . .
C14 O5 Na1' 119.9(6) . .
Fe2 O5 Na1' 104.4(6) . .
C14 O5 Na1 126.7(6) . .
Fe2 O5 Na1 97.0(6) . .
Na1' O5 Na1 7.8(10) . .
C22 O6 Fe3 114.8(4) . .
C22 O6 Fe2 104.6(4) . .
Fe3 O6 Fe2 112.96(19) . .
C23 O7 Fe3 134.0(3) . .
C23 O7 Dy1 125.1(3) . .
Fe3 O7 Dy1 97.87(18) . .
C19 O8 C26' 126.7(11) . .
C19 O8 C26 103.6(9) . .
C26' O8 C26 24.5(9) . .
C19 O8 Na1' 115.5(6) . .
C26' O8 Na1' 117.2(11) . .
C26 O8 Na1' 140.9(10) . .
C19 O8 Na1 119.5(6) . .
C26' O8 Na1 112.9(11) . .
C26 O8 Na1 136.9(10) . .
Na1' O8 Na1 4.7(10) . .
C27 O9 Fe3 116.3(4) . .
C27 O9 Fe2 114.0(4) . .
Fe3 O9 Fe2 105.01(17) . .
C27 O9 Fe1 123.0(4) . .
Fe3 O9 Fe1 92.71(18) . .
Fe2 O9 Fe1 102.61(16) . .
C28 O10 C28' 25.3(10) . .
C28 O10 Fe1 129.5(10) . .
C28' O10 Fe1 107.3(9) . .
C28 O10 Fe2 116.8(11) . .
C28' O10 Fe2 130.5(10) . .
Fe1 O10 Fe2 111.46(19) . .
C28 O10 Na1 93.0(11) . .
C28' O10 Na1 110.5(10) . .
Fe1 O10 Na1 98.0(5) . .
Fe2 O10 Na1 93.5(4) . .
C28 O10 Na1' 94.9(10) . .
C28' O10 Na1' 115.3(10) . .
Fe1 O10 Na1' 104.4(4) . .
Fe2 O10 Na1' 83.5(4) . .
Na1 O10 Na1' 10.4(6) . .
C29 O11 Fe3 130.0(4) . .
C29 O12 Dy1 132.3(4) . .
C34 O13 Dy1 131.7(5) . .
C34 O14 Dy1 131.3(6) . 3_676
C34 O14' Dy1 173.5(11) . 3_676
C39 O15 Dy1 121.3(5) . .
C39 O16 Dy1 168.4(8) . 3_676
C39 O16' Dy1 132.8(12) . 3_676

loop_
_geom_bond_atom_site_label_1
_geom_bond_atom_site_label_2
_geom_bond_distance
_geom_bond_site_symmetry_2
Dy1 O15 2.162(5) .
Dy1 O16 2.233(10) 3_676
Dy1 O14' 2.272(16) 3_676
Dy1 O7 2.316(4) .
Dy1 O3 2.336(4) .
Dy1 O16' 2.338(18) 3_676
Dy1 O12 2.353(4) .
Dy1 O13 2.460(5) .
Dy1 O14 2.492(8) 3_676
Dy1 C39 2.955(7) .
Dy1 Fe3 3.2665(10) .
Dy1 Dy1 3.9783(8) 3_676
Fe1 O1 1.868(5) .
Fe1 O2 2.000(5) .
Fe1 O10 2.038(6) .
Fe1 N3 2.057(7) .
Fe1 N1 2.149(6) .
Fe1 O9 2.187(4) .
Fe1 Na1 3.55(2) .
Fe2 N6 1.910(7) .
Fe2 O5 1.958(5) .
Fe2 O10 2.046(5) .
Fe2 O6 2.064(5) .
Fe2 O9 2.137(5) .
Fe2 N2 2.154(6) .
Fe2 Na1' 3.28(2) .
Fe2 Na1 3.43(2) .
Fe3 O3 1.906(4) .
Fe3 O11 1.992(4) .
Fe3 O6 1.996(5) .
Fe3 O7 2.008(4) .
Fe3 O2 2.050(4) .
Fe3 O9 2.130(4) .
Na1 O4 2.18(3) .
Na1 O1 2.36(2) .
Na1 N5 2.39(3) 4_576
Na1 O5 2.589(19) .
Na1 O10 2.63(3) .
Na1 O8 2.861(18) .
Na1' O5 2.184(19) .
Na1' N5' 2.36(2) 4_576
Na1' O8 2.390(18) .
Na1' O4 2.40(2) .
Na1' O1 2.727(19) .
Na1' O10 2.80(2) .
C1 O1 1.182(6) .
C1 C2 1.3900 .
C1 C6 1.3900 .
C2 C3 1.3900 .
C2 C7 1.4837 .
C3 C4 1.3900 .
C3 H3 0.9300 .
C4 C5 1.3900 .
C4 H4 0.9300 .
C5 C6 1.3900 .
C5 H5 0.9300 .
C6 O4 1.467(9) .
C7 N1 1.206(7) .
C7 H7 0.9300 .
C8 C9 1.433(9) .
C8 C10 1.539(8) .
C8 N1 1.558(10) .
C8 C11 1.595(10) .
C9 O2 1.526(9) .
C9 H9A 0.9700 .
C9 H9B 0.9700 .
C10 O3 1.511(9) .
C10 H10A 0.9700 .
C10 H10B 0.9700 .
C11 C12' 1.49(3) .
C11 C12 1.520(11) .
C11 H11A 0.9700 .
C11 H11B 0.9700 .
C12 H12A 0.9600 .
C12 H12B 0.9600 .
C12 H12C 0.9600 .
C12' H12D 0.9600 .
C12' H12E 0.9600 .
C12' H12F 0.9600 .
C13 O4 1.576(15) .
C13 H13A 0.9600 .
C13 H13B 0.9600 .
C13 H13C 0.9600 .
C13' O4 1.493(15) .
C13' H13D 0.9600 .
C13' H13E 0.9600 .
C13' H13F 0.9600 .
C14 C15 1.3900 .
C14 C19 1.3900 .
C14 O5 1.413(7) .
C15 C16 1.3900 .
C15 C20 1.4450 .
C16 C17 1.3900 .
C16 H16 0.9300 .
C17 C18 1.3900 .
C17 H17 0.9300 .
C18 C19 1.3900 .
C18 H18 0.9300 .
C19 O8 1.354(8) .
C20 N2 1.326(8) .
C20 H20 0.9300 .
C21 N2 1.478(8) .
C21 C23 1.535(9) .
C21 C22 1.547(10) .
C21 C24 1.558(10) .
C22 O6 1.436(8) .
C23 O7 1.448(8) .
C23 H23A 0.9700 .
C23 H23B 0.9700 .
C24 C25 1.562(11) .
C24 H24A 0.9700 .
C24 H24B 0.9700 .
C25 H25A 0.9600 .
C25 H25B 0.9600 .
C25 H25C 0.9600 .
C26 O8 1.53(2) .
C26 H26A 0.9600 .
C26 H26B 0.9600 .
C26 H26C 0.9600 .
C26' O8 1.52(2) .
C26' H26D 0.9600 .
C26' H26E 0.9600 .
C26' H26F 0.9600 .
C27 O9 1.388(7) .
C28 O10 1.41(2) .
C28' O10 1.46(2) .
C29 O12 1.190(7) .
C29 O11 1.287(7) .
C29 C30 1.541(9) .
C30 C33 1.460(10) .
C30 C32 1.504(9) .
C30 C31 1.548(10) .
C31 H31A 0.9600 .
C31 H31B 0.9600 .
C31 H31C 0.9600 .
C32 H32A 0.9600 .
C32 H32B 0.9600 .
C32 H32C 0.9600 .
C33 H33A 0.9600 .
C33 H33B 0.9600 .
C33 H33C 0.9600 .
C34 O13 1.214(8) .
C34 O14' 1.263(17) .
C34 O14 1.347(10) .
C34 C35 1.52(2) .
C34 C35' 1.67(3) .
C35 C36 1.41(3) .
C35 C37 1.57(2) .
C35 C38 1.62(3) .
C35' C37' 1.44(4) .
C35' C38' 1.45(3) .
C35' C36' 1.52(4) .
C36 H36A 0.9600 .
C36 H36B 0.9600 .
C36 H36C 0.9600 .
C37 H37A 0.9600 .
C37 H37B 0.9600 .
C37 H37C 0.9600 .
C36' H36D 0.9600 .
C36' H36E 0.9600 .
C36' H36F 0.9600 .
C37' H37D 0.9600 .
C37' H37E 0.9600 .
C37' H37F 0.9600 .
C38 H38A 0.9600 .
C38 H38B 0.9600 .
C38 H38C 0.9600 .
C38' H38D 0.9600 .
C38' H38E 0.9600 .
C38' H38F 0.9600 .
C39 O15 1.184(8) .
C39 O16 1.228(11) .
C39 O16' 1.398(17) .
C39 C40 1.445(15) .
C39 C40' 1.455(13) .
C40 C43 1.468(18) .
C40 C41 1.521(17) .
C40 C42 1.78(3) .
C40' C41' 1.519(17) .
C40' C42' 1.54(3) .
C40' C43' 1.55(4) .
C41 H41A 0.9600 .
C41 H41B 0.9600 .
C41 H41C 0.9600 .
C41' H41D 0.9600 .
C41' H41E 0.9600 .
C41' H41F 0.9600 .
C42 H42A 0.9600 .
C42 H42B 0.9600 .
C42 H42C 0.9600 .
C43 H43A 0.9600 .
C43 H43B 0.9600 .
C43 H43C 0.9600 .
C42' H42D 0.9600 .
C42' H42E 0.9600 .
C42' H42F 0.9600 .
C43' H43D 0.9600 .
C43' H43E 0.9600 .
C43' H43F 0.9600 .
C44 N9 1.032(18) .
C44 C45 1.40(2) .
N3 N4 1.181(8) .
N3 N4' 1.206(19) .
N4 N5 1.193(8) .
N4' N5' 1.16(2) .
N5 Na1 2.39(3) 4_575
N5' Na1' 2.36(2) 4_575
N6 N7 1.029(16) .
N6 N7' 1.200(8) .
N7 N8 1.132(19) .
N7' N8' 1.215(9) .
O14 Dy1 2.492(8) 3_676
O14' Dy1 2.272(16) 3_676
O16 Dy1 2.233(10) 3_676
O16' Dy1 2.338(18) 3_676

loop_
_platon_squeeze_void_nr
_platon_squeeze_void_average_x
_platon_squeeze_void_average_y
_platon_squeeze_void_average_z
_platon_squeeze_void_volume
_platon_squeeze_void_count_electrons
_platon_squeeze_void_content
1 0.072 0.250 0.955 449 54 ' '
2 -0.072 0.750 0.556 449 54 ' '
